data_2019575
loop_
_publ_author_name
'Rajesekharan-Nair, Rajeev'
'Lutta, Samuel T.'
'Kennedy, Alan R.'
'Reglinski, John'
'Spicer, Mark D.'

_publ_section_title
;
 Soft scorpionate coordination at alkali metals
;
_journal_coeditor_code OV3047
_journal_issue 5
_journal_name_full 'Acta Crystallographica Section C'
_journal_page_first 421
_journal_page_last 427
_journal_paper_doi 10.1107/S2053229614005737
_journal_volume 70
_journal_year 2014
_chemical_formula_iupac '[Na2 (C27 H22 B N6 S3)2 (C H4 O)4]'
_chemical_formula_moiety 'C58 H60 B2 N12 Na2 O4 S6'
_chemical_formula_sum 'C58 H60 B2 N12 Na2 O4 S6'
_chemical_formula_weight 1249.14
_chemical_name_systematic
Bis-\m-methanol-\k^4^<i>O</i>:<i>O</i>-bis{[hydrotris(3-phenyl-2-sulfanylidene-2,3-dihydro-1<i>H</i>-1,3-imidazol-1-yl)borato-\k^3^<i>H</i>,<i>S</i>,<i>S</i>'](methanol-\k<i>O</i>)sodium(I)}
_space_group_IT_number 14
_symmetry_cell_setting monoclinic
_symmetry_space_group_name_Hall '-P 2yn'
_symmetry_space_group_name_H-M 'P 1 21/n 1'
_atom_sites_solution_hydrogens geom
_atom_sites_solution_primary direct
_atom_sites_solution_secondary difmap
_audit_creation_method SHELXL97
_cell_angle_alpha 90.00
_cell_angle_beta 113.777(4)
_cell_angle_gamma 90.00
_cell_formula_units_Z 2
_cell_length_a 12.6969(5)
_cell_length_b 19.4915(6)
_cell_length_c 13.2609(4)
_cell_measurement_reflns_used 8166
_cell_measurement_temperature 123(2)
_cell_measurement_theta_max 28.8227
_cell_measurement_theta_min 3.0920
_cell_volume 3003.3(2)
_computing_cell_refinement 'CrysAlis PRO (Oxford Diffraction, 2010)'
_computing_data_collection 'CrysAlis PRO (Oxford Diffraction, 2010)'
_computing_data_reduction 'CrysAlis PRO (Oxford Diffraction, 2010)'
_computing_molecular_graphics 'ORTEP-3 for Windows (Farrugia, 2012)'
_computing_publication_material 'SHELXL97 (Sheldrick, 2008)'
_computing_structure_refinement 'SHELXL97 (Sheldrick, 2008)'
_computing_structure_solution 'SHELXS97 (Sheldrick, 2008)'
_diffrn_ambient_temperature 123(2)
_diffrn_measured_fraction_theta_full 0.998
_diffrn_measured_fraction_theta_max 0.967
_diffrn_measurement_device_type 'Oxford Xcalibur E'
_diffrn_measurement_method \w
_diffrn_radiation_monochromator graphite
_diffrn_radiation_source 'fine-focus sealed tube'
_diffrn_radiation_type MoK\a
_diffrn_radiation_wavelength 0.71073
_diffrn_reflns_av_R_equivalents 0.0304
_diffrn_reflns_av_sigmaI/netI 0.0425
_diffrn_reflns_limit_h_max 16
_diffrn_reflns_limit_h_min -15
_diffrn_reflns_limit_k_max 25
_diffrn_reflns_limit_k_min -24
_diffrn_reflns_limit_l_max 17
_diffrn_reflns_limit_l_min -17
_diffrn_reflns_number 18722
_diffrn_reflns_theta_full 26.00
_diffrn_reflns_theta_max 27.50
_diffrn_reflns_theta_min 3.27
_diffrn_standards_decay_% 0
_diffrn_standards_interval_count 0
_diffrn_standards_number 0
_exptl_absorpt_coefficient_mu 0.300
_exptl_absorpt_correction_T_max 1.00000
_exptl_absorpt_correction_T_min 0.94772
_exptl_absorpt_correction_type multi-scan
_exptl_absorpt_process_details '(CrysAlis PRO; Oxford Diffraction, 2010)'
_exptl_crystal_colour colourless
_exptl_crystal_density_diffrn 1.381
_exptl_crystal_density_method 'not measured'
_exptl_crystal_description 'fragment from large block'
_exptl_crystal_F_000 1304
_exptl_crystal_size_max 0.20
_exptl_crystal_size_mid 0.10
_exptl_crystal_size_min 0.10
_refine_diff_density_max 0.327
_refine_diff_density_min -0.272
_refine_ls_extinction_method none
_refine_ls_goodness_of_fit_ref 1.018
_refine_ls_hydrogen_treatment mixed
_refine_ls_matrix_type full
_refine_ls_number_parameters 392
_refine_ls_number_reflns 6679
_refine_ls_number_restraints 2
_refine_ls_restrained_S_all 1.018
_refine_ls_R_factor_all 0.0520
_refine_ls_R_factor_gt 0.0363
_refine_ls_shift/su_max 0.001
_refine_ls_shift/su_mean 0.000
_refine_ls_structure_factor_coef Fsqd
_refine_ls_weighting_details 'calc w = 1/[\s^2^(Fo^2^)+(0.0312P)^2^+1.0836P] where P=(Fo^2^+2Fc^2^)/3'
_refine_ls_weighting_scheme calc
_refine_ls_wR_factor_gt 0.0757
_refine_ls_wR_factor_ref 0.0813
_reflns_number_gt 5282
_reflns_number_total 6679
_reflns_threshold_expression I>2\s(I)
_cod_data_source_file ov3047sup1.cif
_cod_data_source_block slligand
_cod_original_cell_volume 3003.27(18)
_cod_original_sg_symbol_H-M 'P 21/n'
_cod_database_code 2019575
_cod_database_fobs_code 2019575

loop_
_symmetry_equiv_pos_as_xyz
'x, y, z'
'-x+1/2, y+1/2, -z+1/2'
'-x, -y, -z'
'x-1/2, -y-1/2, z-1/2'

loop_
_atom_site_type_symbol
_atom_site_label
_atom_site_fract_x
_atom_site_fract_y
_atom_site_fract_z
_atom_site_U_iso_or_equiv
_atom_site_adp_type
_atom_site_calc_flag
_atom_site_refinement_flags
_atom_site_occupancy
_atom_site_symmetry_multiplicity
Na Na1 -0.01860(6) 0.07733(4) 0.56029(5) 0.02183(16) Uani d . 1 1
S S1 0.00485(4) 0.22297(2) 0.59948(3) 0.02235(11) Uani d . 1 1
S S2 0.36661(4) 0.03190(2) 0.69303(4) 0.01904(10) Uani d . 1 1
S S3 0.04583(4) 0.01218(2) 0.77385(3) 0.01971(10) Uani d . 1 1
O O1 0.12167(11) 0.03783(7) 0.49595(10) 0.0215(3) Uani d D 1 1
O O2 -0.12438(12) 0.09585(8) 0.37249(11) 0.0353(4) Uani d D 1 1
N N1 0.16652(12) 0.19606(7) 0.80987(10) 0.0143(3) Uani d . 1 1
N N2 0.03593(12) 0.27162(7) 0.80209(11) 0.0143(3) Uani d . 1 1
N N3 0.34214(12) 0.15671(7) 0.77500(11) 0.0138(3) Uani d . 1 1
N N4 0.48743(12) 0.15210(7) 0.72570(11) 0.0145(3) Uani d . 1 1
N N5 0.25402(12) 0.07866(7) 0.87104(11) 0.0151(3) Uani d . 1 1
N N6 0.24569(12) -0.01889(7) 0.94902(11) 0.0181(3) Uani d . 1 1
C C1 0.07030(14) 0.22890(8) 0.73906(13) 0.0146(3) Uani d . 1 1
C C2 0.19089(14) 0.21903(9) 0.91640(13) 0.0166(4) Uani d . 1 1
H H2 0.2535 0.2043 0.9813 0.020 Uiso calc R 1 1
C C3 0.11136(15) 0.26532(9) 0.91205(13) 0.0168(4) Uani d . 1 1
H H3 0.1072 0.2893 0.9727 0.020 Uiso calc R 1 1
C C4 -0.06623(14) 0.31335(9) 0.76386(13) 0.0149(3) Uani d . 1 1
C C5 -0.05642(16) 0.38389(9) 0.77010(14) 0.0220(4) Uani d . 1 1
H H5 0.0171 0.4050 0.7944 0.026 Uiso calc R 1 1
C C6 -0.15483(17) 0.42370(10) 0.74063(15) 0.0276(4) Uani d . 1 1
H H6 -0.1484 0.4722 0.7460 0.033 Uiso calc R 1 1
C C7 -0.26199(17) 0.39344(11) 0.70353(15) 0.0278(4) Uani d . 1 1
H H7 -0.3291 0.4210 0.6837 0.033 Uiso calc R 1 1
C C8 -0.27114(16) 0.32239(11) 0.69537(15) 0.0266(4) Uani d . 1 1
H H8 -0.3449 0.3014 0.6689 0.032 Uiso calc R 1 1
C C9 -0.17344(15) 0.28210(9) 0.72567(14) 0.0208(4) Uani d . 1 1
H H9 -0.1797 0.2335 0.7204 0.025 Uiso calc R 1 1
C C10 0.39688(14) 0.11553(9) 0.72860(13) 0.0147(3) Uani d . 1 1
C C11 0.40287(14) 0.21793(9) 0.80561(13) 0.0169(4) Uani d . 1 1
H H11 0.3843 0.2553 0.8415 0.020 Uiso calc R 1 1
C C12 0.49250(15) 0.21530(9) 0.77586(13) 0.0176(4) Uani d . 1 1
H H12 0.5485 0.2501 0.7871 0.021 Uiso calc R 1 1
C C13 0.56810(15) 0.12597(8) 0.68442(13) 0.0151(3) Uani d . 1 1
C C14 0.68449(15) 0.12849(9) 0.75090(14) 0.0183(4) Uani d . 1 1
H H14 0.7107 0.1499 0.8212 0.022 Uiso calc R 1 1
C C15 0.76304(16) 0.09953(9) 0.71426(16) 0.0234(4) Uani d . 1 1
H H15 0.8432 0.1013 0.7592 0.028 Uiso calc R 1 1
C C16 0.72368(17) 0.06822(9) 0.61191(16) 0.0243(4) Uani d . 1 1
H H16 0.7770 0.0476 0.5874 0.029 Uiso calc R 1 1
C C17 0.60747(17) 0.06676(9) 0.54525(15) 0.0225(4) Uani d . 1 1
H H17 0.5814 0.0455 0.4749 0.027 Uiso calc R 1 1
C C18 0.52867(15) 0.09620(9) 0.58042(14) 0.0191(4) Uani d . 1 1
H H18 0.4489 0.0960 0.5341 0.023 Uiso calc R 1 1
C C19 0.18415(14) 0.02526(9) 0.86568(13) 0.0152(3) Uani d . 1 1
C C20 0.35958(15) 0.06750(9) 0.95854(14) 0.0199(4) Uani d . 1 1
H H20 0.4240 0.0975 0.9808 0.024 Uiso calc R 1 1
C C21 0.35549(15) 0.00764(9) 1.00626(14) 0.0212(4) Uani d . 1 1
H H21 0.4159 -0.0128 1.0674 0.025 Uiso calc R 1 1
C C22 0.20811(15) -0.08569(9) 0.96632(14) 0.0204(4) Uani d . 1 1
C C23 0.26979(18) -0.14286(10) 0.95966(14) 0.0262(4) Uani d . 1 1
H H23 0.3369 -0.1377 0.9454 0.031 Uiso calc R 1 1
C C24 0.2327(2) -0.20788(11) 0.97396(15) 0.0355(5) Uani d . 1 1
H H24 0.2740 -0.2474 0.9689 0.043 Uiso calc R 1 1
C C25 0.1352(2) -0.21469(11) 0.99560(16) 0.0383(6) Uani d . 1 1
H H25 0.1093 -0.2591 1.0048 0.046 Uiso calc R 1 1
C C26 0.07559(18) -0.15744(11) 1.00391(16) 0.0349(5) Uani d . 1 1
H H26 0.0096 -0.1626 1.0201 0.042 Uiso calc R 1 1
C C27 0.11092(16) -0.09230(10) 0.98892(14) 0.0265(4) Uani d . 1 1
H H27 0.0693 -0.0529 0.9940 0.032 Uiso calc R 1 1
C C28 0.15151(17) 0.09361(10) 0.44136(16) 0.0285(4) Uani d . 1 1
H H28A 0.0929 0.0980 0.3659 0.043 Uiso calc R 1 1
H H28B 0.2265 0.0845 0.4393 0.043 Uiso calc R 1 1
H H28C 0.1554 0.1363 0.4816 0.043 Uiso calc R 1 1
C C29 -0.23658(17) 0.12115(10) 0.31297(17) 0.0298(4) Uani d . 1 1
H H29A -0.2693 0.1366 0.3646 0.045 Uiso calc R 1 1
H H29B -0.2848 0.0847 0.2661 0.045 Uiso calc R 1 1
H H29C -0.2336 0.1598 0.2669 0.045 Uiso calc R 1 1
B B1 0.22639(16) 0.13476(10) 0.78068(15) 0.0148(4) Uani d . 1 1
H H1 0.1693(15) 0.1132(9) 0.6984(14) 0.018 Uiso d . 1 1
H H1S 0.1813(15) 0.0317(13) 0.5576(13) 0.060(8) Uiso d D 1 1
H H2S -0.108(2) 0.0690(10) 0.3296(17) 0.056(8) Uiso d D 1 1

loop_
_atom_site_aniso_label
_atom_site_aniso_U_11
_atom_site_aniso_U_22
_atom_site_aniso_U_33
_atom_site_aniso_U_12
_atom_site_aniso_U_13
_atom_site_aniso_U_23
Na1 0.0202(4) 0.0253(4) 0.0206(3) -0.0004(3) 0.0089(3) -0.0033(3)
S1 0.0243(2) 0.0260(3) 0.0133(2) 0.0086(2) 0.00399(17) -0.00068(18)
S2 0.0178(2) 0.0141(2) 0.0273(2) -0.00111(18) 0.01125(18) -0.00395(18)
S3 0.0122(2) 0.0238(2) 0.0200(2) -0.00077(18) 0.00327(16) 0.00263(18)
O1 0.0197(7) 0.0247(7) 0.0207(6) -0.0032(6) 0.0086(5) -0.0035(6)
O2 0.0250(8) 0.0546(10) 0.0220(7) 0.0121(7) 0.0049(6) -0.0097(7)
N1 0.0125(7) 0.0170(7) 0.0134(6) 0.0010(6) 0.0052(5) -0.0005(6)
N2 0.0133(7) 0.0149(7) 0.0156(7) 0.0011(6) 0.0067(5) -0.0011(6)
N3 0.0139(7) 0.0129(7) 0.0151(7) 0.0015(6) 0.0062(5) -0.0010(6)
N4 0.0123(7) 0.0147(7) 0.0176(7) -0.0001(6) 0.0072(6) -0.0019(6)
N5 0.0119(7) 0.0172(7) 0.0162(7) 0.0008(6) 0.0055(6) -0.0004(6)
N6 0.0144(7) 0.0187(8) 0.0195(7) 0.0015(6) 0.0053(6) 0.0039(6)
C1 0.0135(8) 0.0146(8) 0.0164(8) -0.0003(7) 0.0068(6) -0.0007(7)
C2 0.0159(8) 0.0210(9) 0.0129(8) -0.0002(7) 0.0059(6) -0.0009(7)
C3 0.0183(9) 0.0193(9) 0.0128(8) -0.0005(7) 0.0063(7) -0.0027(7)
C4 0.0152(8) 0.0175(9) 0.0138(7) 0.0028(7) 0.0077(6) 0.0006(7)
C5 0.0235(10) 0.0175(9) 0.0261(9) -0.0014(8) 0.0110(8) -0.0022(8)
C6 0.0342(11) 0.0202(10) 0.0305(10) 0.0084(9) 0.0152(9) 0.0017(8)
C7 0.0245(10) 0.0379(12) 0.0235(9) 0.0170(9) 0.0121(8) 0.0070(9)
C8 0.0148(9) 0.0385(12) 0.0262(9) 0.0002(9) 0.0077(8) 0.0015(9)
C9 0.0190(9) 0.0190(9) 0.0241(9) -0.0015(8) 0.0084(7) -0.0003(8)
C10 0.0139(8) 0.0164(9) 0.0124(7) 0.0012(7) 0.0039(6) 0.0008(7)
C11 0.0177(9) 0.0146(8) 0.0180(8) 0.0001(7) 0.0070(7) -0.0032(7)
C12 0.0191(9) 0.0135(8) 0.0196(8) -0.0025(7) 0.0073(7) -0.0029(7)
C13 0.0167(9) 0.0127(8) 0.0196(8) -0.0001(7) 0.0110(7) 0.0003(7)
C14 0.0174(9) 0.0165(9) 0.0212(8) -0.0020(7) 0.0081(7) -0.0023(7)
C15 0.0165(9) 0.0192(9) 0.0379(11) -0.0014(8) 0.0146(8) -0.0023(8)
C16 0.0291(11) 0.0171(9) 0.0383(11) -0.0001(8) 0.0255(9) -0.0020(8)
C17 0.0320(11) 0.0194(9) 0.0232(9) -0.0037(8) 0.0184(8) -0.0038(8)
C18 0.0193(9) 0.0195(9) 0.0185(8) -0.0014(8) 0.0078(7) -0.0001(7)
C19 0.0144(8) 0.0171(9) 0.0155(8) 0.0035(7) 0.0075(7) 0.0008(7)
C20 0.0124(8) 0.0241(10) 0.0197(8) -0.0018(8) 0.0029(7) 0.0011(8)
C21 0.0138(9) 0.0270(10) 0.0185(8) 0.0024(8) 0.0021(7) 0.0042(8)
C22 0.0187(9) 0.0213(9) 0.0167(8) -0.0016(8) 0.0025(7) 0.0047(7)
C23 0.0301(11) 0.0264(10) 0.0192(9) 0.0022(9) 0.0069(8) 0.0020(8)
C24 0.0530(15) 0.0225(11) 0.0215(10) 0.0008(10) 0.0052(9) -0.0004(8)
C25 0.0482(14) 0.0281(12) 0.0223(10) -0.0175(11) -0.0029(9) 0.0049(9)
C26 0.0250(11) 0.0440(13) 0.0267(10) -0.0132(10) 0.0012(8) 0.0110(10)
C27 0.0183(10) 0.0317(11) 0.0244(9) -0.0012(8) 0.0033(8) 0.0085(8)
C28 0.0291(11) 0.0285(11) 0.0296(10) -0.0058(9) 0.0135(9) -0.0028(9)
C29 0.0257(11) 0.0237(10) 0.0379(11) 0.0007(9) 0.0108(9) 0.0018(9)
B1 0.0132(9) 0.0171(10) 0.0151(9) 0.0014(8) 0.0068(7) -0.0002(8)

loop_
_atom_type_symbol
_atom_type_description
_atom_type_scat_dispersion_real
_atom_type_scat_dispersion_imag
_atom_type_scat_source
Na Na 0.0362 0.0249 'International Tables Vol C Tables 4.2.6.8 and 6.1.1.4'
S S 0.1246 0.1234 'International Tables Vol C Tables 4.2.6.8 and 6.1.1.4'
O O 0.0106 0.0060 'International Tables Vol C Tables 4.2.6.8 and 6.1.1.4'
N N 0.0061 0.0033 'International Tables Vol C Tables 4.2.6.8 and 6.1.1.4'
C C 0.0033 0.0016 'International Tables Vol C Tables 4.2.6.8 and 6.1.1.4'
B B 0.0013 0.0007 'International Tables Vol C Tables 4.2.6.8 and 6.1.1.4'
H H 0.0000 0.0000 'International Tables Vol C Tables 4.2.6.8 and 6.1.1.4'

loop_
_geom_angle_atom_site_label_1
_geom_angle_atom_site_label_2
_geom_angle_atom_site_label_3
_geom_angle_site_symmetry_1
_geom_angle_site_symmetry_3
_geom_angle
O2 Na1 O1 . . 81.95(5)
O2 Na1 O1 . 3_556 79.48(5)
O1 Na1 O1 . 3_556 88.88(5)
O2 Na1 S1 . . 90.76(5)
O1 Na1 S1 . . 110.13(4)
O1 Na1 S1 3_556 . 157.34(4)
O2 Na1 S3 . . 157.45(5)
O1 Na1 S3 . . 104.46(4)
O1 Na1 S3 3_556 . 79.06(3)
S1 Na1 S3 . . 106.68(2)
O2 Na1 Na1 . 3_556 76.89(4)
O1 Na1 Na1 . 3_556 46.29(3)
O1 Na1 Na1 3_556 3_556 42.60(3)
S1 Na1 Na1 . 3_556 154.17(3)
S3 Na1 Na1 . 3_556 91.82(3)
O2 Na1 H1 . . 136.2(4)
O1 Na1 H1 . . 73.6(4)
O1 Na1 H1 3_556 . 134.3(4)
S1 Na1 H1 . . 65.5(4)
S3 Na1 H1 . . 65.7(4)
Na1 Na1 H1 3_556 . 108.3(4)
C1 S1 Na1 . . 103.49(6)
C19 S3 Na1 . . 115.79(6)
C28 O1 Na1 . . 108.74(10)
C28 O1 Na1 . 3_556 136.48(11)
Na1 O1 Na1 . 3_556 91.12(5)
C28 O1 H1S . . 105.7(17)
Na1 O1 H1S . . 101.6(17)
Na1 O1 H1S 3_556 . 107.6(17)
C29 O2 Na1 . . 131.96(12)
C29 O2 H2S . . 107.6(17)
Na1 O2 H2S . . 115.1(17)
C1 N1 C2 . . 108.58(13)
C1 N1 B1 . . 125.78(13)
C2 N1 B1 . . 124.86(14)
C1 N2 C3 . . 109.39(13)
C1 N2 C4 . . 126.32(13)
C3 N2 C4 . . 124.16(13)
C10 N3 C11 . . 108.32(13)
C10 N3 B1 . . 121.50(14)
C11 N3 B1 . . 130.05(13)
C10 N4 C12 . . 109.03(13)
C10 N4 C13 . . 124.30(14)
C12 N4 C13 . . 126.51(14)
C19 N5 C20 . . 108.34(14)
C19 N5 B1 . . 124.21(14)
C20 N5 B1 . . 126.52(14)
C19 N6 C21 . . 109.09(14)
C19 N6 C22 . . 125.46(14)
C21 N6 C22 . . 125.04(14)
N1 C1 N2 . . 106.42(13)
N1 C1 S1 . . 128.81(12)
N2 C1 S1 . . 124.72(13)
C3 C2 N1 . . 108.54(14)
C3 C2 H2 . . 125.7
N1 C2 H2 . . 125.7
C2 C3 N2 . . 107.08(14)
C2 C3 H3 . . 126.5
N2 C3 H3 . . 126.5
C5 C4 C9 . . 120.72(16)
C5 C4 N2 . . 119.68(15)
C9 C4 N2 . . 119.53(15)
C4 C5 C6 . . 119.43(18)
C4 C5 H5 . . 120.3
C6 C5 H5 . . 120.3
C7 C6 C5 . . 120.58(18)
C7 C6 H6 . . 119.7
C5 C6 H6 . . 119.7
C6 C7 C8 . . 119.56(17)
C6 C7 H7 . . 120.2
C8 C7 H7 . . 120.2
C9 C8 C7 . . 120.37(18)
C9 C8 H8 . . 119.8
C7 C8 H8 . . 119.8
C8 C9 C4 . . 119.32(17)
C8 C9 H9 . . 120.3
C4 C9 H9 . . 120.3
N3 C10 N4 . . 107.10(14)
N3 C10 S2 . . 126.34(12)
N4 C10 S2 . . 126.29(12)
C12 C11 N3 . . 108.45(14)
C12 C11 H11 . . 125.8
N3 C11 H11 . . 125.8
C11 C12 N4 . . 107.01(15)
C11 C12 H12 . . 126.5
N4 C12 H12 . . 126.5
C14 C13 C18 . . 120.79(15)
C14 C13 N4 . . 119.19(14)
C18 C13 N4 . . 119.97(15)
C13 C14 C15 . . 119.65(16)
C13 C14 H14 . . 120.2
C15 C14 H14 . . 120.2
C16 C15 C14 . . 119.62(17)
C16 C15 H15 . . 120.2
C14 C15 H15 . . 120.2
C17 C16 C15 . . 120.44(16)
C17 C16 H16 . . 119.8
C15 C16 H16 . . 119.8
C16 C17 C18 . . 120.37(16)
C16 C17 H17 . . 119.8
C18 C17 H17 . . 119.8
C17 C18 C13 . . 119.09(17)
C17 C18 H18 . . 120.5
C13 C18 H18 . . 120.5
N5 C19 N6 . . 107.02(14)
N5 C19 S3 . . 128.19(13)
N6 C19 S3 . . 124.79(13)
C21 C20 N5 . . 108.83(16)
C21 C20 H20 . . 125.6
N5 C20 H20 . . 125.6
C20 C21 N6 . . 106.71(15)
C20 C21 H21 . . 126.6
N6 C21 H21 . . 126.6
C23 C22 C27 . . 120.91(18)
C23 C22 N6 . . 119.10(16)
C27 C22 N6 . . 119.99(17)
C22 C23 C24 . . 119.52(19)
C22 C23 H23 . . 120.2
C24 C23 H23 . . 120.2
C25 C24 C23 . . 119.7(2)
C25 C24 H24 . . 120.1
C23 C24 H24 . . 120.1
C26 C25 C24 . . 120.31(19)
C26 C25 H25 . . 119.8
C24 C25 H25 . . 119.8
C25 C26 C27 . . 120.7(2)
C25 C26 H26 . . 119.7
C27 C26 H26 . . 119.7
C26 C27 C22 . . 118.86(19)
C26 C27 H27 . . 120.6
C22 C27 H27 . . 120.6
O1 C28 H28A . . 109.5
O1 C28 H28B . . 109.5
H28A C28 H28B . . 109.5
O1 C28 H28C . . 109.5
H28A C28 H28C . . 109.5
H28B C28 H28C . . 109.5
O2 C29 H29A . . 109.5
O2 C29 H29B . . 109.5
H29A C29 H29B . . 109.5
O2 C29 H29C . . 109.5
H29A C29 H29C . . 109.5
H29B C29 H29C . . 109.5
N1 B1 N5 . . 109.36(12)
N1 B1 N3 . . 111.56(14)
N5 B1 N3 . . 107.80(14)
N1 B1 H1 . . 110.1(9)
N5 B1 H1 . . 110.0(9)
N3 B1 H1 . . 108.0(9)

loop_
_geom_bond_atom_site_label_1
_geom_bond_atom_site_label_2
_geom_bond_site_symmetry_2
_geom_bond_distance
Na1 O2 . 2.3322(15)
Na1 O1 . 2.3912(14)
Na1 O1 3_556 2.5535(15)
Na1 S1 . 2.8796(9)
Na1 S3 . 2.9041(8)
Na1 Na1 3_556 3.5322(14)
Na1 H1 . 2.452(18)
S1 C1 . 1.6999(16)
S2 C10 . 1.6973(17)
S3 C19 . 1.7052(17)
O1 C28 . 1.439(2)
O1 Na1 3_556 2.5535(15)
O1 H1S . 0.870(10)
O2 C29 . 1.410(2)
O2 H2S . 0.858(10)
N1 C1 . 1.364(2)
N1 C2 . 1.3927(19)
N1 B1 . 1.547(2)
N2 C1 . 1.370(2)
N2 C3 . 1.390(2)
N2 C4 . 1.439(2)
N3 C10 . 1.360(2)
N3 C11 . 1.390(2)
N3 B1 . 1.561(2)
N4 C10 . 1.366(2)
N4 C12 . 1.389(2)
N4 C13 . 1.435(2)
N5 C19 . 1.351(2)
N5 C20 . 1.391(2)
N5 B1 . 1.554(2)
N6 C19 . 1.370(2)
N6 C21 . 1.391(2)
N6 C22 . 1.437(2)
C2 C3 . 1.338(2)
C2 H2 . 0.9500
C3 H3 . 0.9500
C4 C5 . 1.380(2)
C4 C9 . 1.387(2)
C5 C6 . 1.387(3)
C5 H5 . 0.9500
C6 C7 . 1.379(3)
C6 H6 . 0.9500
C7 C8 . 1.390(3)
C7 H7 . 0.9500
C8 C9 . 1.384(3)
C8 H8 . 0.9500
C9 H9 . 0.9500
C11 C12 . 1.347(2)
C11 H11 . 0.9500
C12 H12 . 0.9500
C13 C14 . 1.383(2)
C13 C18 . 1.390(2)
C14 C15 . 1.393(2)
C14 H14 . 0.9500
C15 C16 . 1.385(3)
C15 H15 . 0.9500
C16 C17 . 1.381(3)
C16 H16 . 0.9500
C17 C18 . 1.387(2)
C17 H17 . 0.9500
C18 H18 . 0.9500
C20 C21 . 1.338(2)
C20 H20 . 0.9500
C21 H21 . 0.9500
C22 C23 . 1.385(3)
C22 C27 . 1.388(2)
C23 C24 . 1.392(3)
C23 H23 . 0.9500
C24 C25 . 1.385(3)
C24 H24 . 0.9500
C25 C26 . 1.378(3)
C25 H25 . 0.9500
C26 C27 . 1.387(3)
C26 H26 . 0.9500
C27 H27 . 0.9500
C28 H28A . 0.9800
C28 H28B . 0.9800
C28 H28C . 0.9800
C29 H29A . 0.9800
C29 H29B . 0.9800
C29 H29C . 0.9800
B1 H1 . 1.120(17)

loop_
_geom_torsion_atom_site_label_1
_geom_torsion_atom_site_label_2
_geom_torsion_atom_site_label_3
_geom_torsion_atom_site_label_4
_geom_torsion_site_symmetry_1
_geom_torsion_site_symmetry_4
_geom_torsion
O2 Na1 S1 C1 . . 174.18(7)
O1 Na1 S1 C1 . . -104.12(7)
O1 Na1 S1 C1 3_556 . 110.41(11)
S3 Na1 S1 C1 . . 8.68(6)
Na1 Na1 S1 C1 3_556 . -125.36(10)
O2 Na1 S3 C19 . . 158.59(13)
O1 Na1 S3 C19 . . 54.48(8)
O1 Na1 S3 C19 3_556 . 140.45(7)
S1 Na1 S3 C19 . . -62.15(7)
Na1 Na1 S3 C19 3_556 . 99.59(7)
O2 Na1 O1 C28 . . 61.04(11)
O1 Na1 O1 C28 3_556 . 140.57(12)
S1 Na1 O1 C28 . . -26.81(11)
S3 Na1 O1 C28 . . -141.03(10)
Na1 Na1 O1 C28 3_556 . 140.57(12)
O2 Na1 O1 Na1 . 3_556 -79.54(5)
O1 Na1 O1 Na1 3_556 3_556 0.0
S1 Na1 O1 Na1 . 3_556 -167.38(4)
S3 Na1 O1 Na1 . 3_556 78.40(4)
O1 Na1 O2 C29 . . 179.01(17)
O1 Na1 O2 C29 3_556 . 88.65(17)
S1 Na1 O2 C29 . . -70.76(17)
S3 Na1 O2 C29 . . 70.5(2)
Na1 Na1 O2 C29 3_556 . 132.14(17)
C2 N1 C1 N2 . . -0.12(17)
B1 N1 C1 N2 . . 170.08(14)
C2 N1 C1 S1 . . 177.54(13)
B1 N1 C1 S1 . . -12.3(2)
C3 N2 C1 N1 . . 0.21(18)
C4 N2 C1 N1 . . -175.69(14)
C3 N2 C1 S1 . . -177.57(12)
C4 N2 C1 S1 . . 6.5(2)
Na1 S1 C1 N1 . . 50.10(16)
Na1 S1 C1 N2 . . -132.63(13)
C1 N1 C2 C3 . . -0.01(19)
B1 N1 C2 C3 . . -170.33(15)
N1 C2 C3 N2 . . 0.14(19)
C1 N2 C3 C2 . . -0.22(19)
C4 N2 C3 C2 . . 175.79(15)
C1 N2 C4 C5 . . -115.88(18)
C3 N2 C4 C5 . . 68.8(2)
C1 N2 C4 C9 . . 66.9(2)
C3 N2 C4 C9 . . -108.38(19)
C9 C4 C5 C6 . . 1.8(2)
N2 C4 C5 C6 . . -175.36(15)
C4 C5 C6 C7 . . -1.1(3)
C5 C6 C7 C8 . . -0.2(3)
C6 C7 C8 C9 . . 0.9(3)
C7 C8 C9 C4 . . -0.3(3)
C5 C4 C9 C8 . . -1.1(2)
N2 C4 C9 C8 . . 176.05(15)
C11 N3 C10 N4 . . -2.81(17)
B1 N3 C10 N4 . . 173.52(14)
C11 N3 C10 S2 . . 171.56(12)
B1 N3 C10 S2 . . -12.1(2)
C12 N4 C10 N3 . . 3.04(18)
C13 N4 C10 N3 . . 178.72(14)
C12 N4 C10 S2 . . -171.33(12)
C13 N4 C10 S2 . . 4.4(2)
C10 N3 C11 C12 . . 1.55(19)
B1 N3 C11 C12 . . -174.35(15)
N3 C11 C12 N4 . . 0.33(19)
C10 N4 C12 C11 . . -2.09(19)
C13 N4 C12 C11 . . -177.66(15)
C10 N4 C13 C14 . . -125.69(18)
C12 N4 C13 C14 . . 49.2(2)
C10 N4 C13 C18 . . 51.9(2)
C12 N4 C13 C18 . . -133.20(17)
C18 C13 C14 C15 . . -1.4(3)
N4 C13 C14 C15 . . 176.13(15)
C13 C14 C15 C16 . . -0.3(3)
C14 C15 C16 C17 . . 1.3(3)
C15 C16 C17 C18 . . -0.5(3)
C16 C17 C18 C13 . . -1.2(3)
C14 C13 C18 C17 . . 2.2(3)
N4 C13 C18 C17 . . -175.32(15)
C20 N5 C19 N6 . . -0.10(17)
B1 N5 C19 N6 . . 169.50(14)
C20 N5 C19 S3 . . -179.48(13)
B1 N5 C19 S3 . . -9.9(2)
C21 N6 C19 N5 . . -0.32(18)
C22 N6 C19 N5 . . -173.28(15)
C21 N6 C19 S3 . . 179.09(12)
C22 N6 C19 S3 . . 6.1(2)
Na1 S3 C19 N5 . . 26.41(17)
Na1 S3 C19 N6 . . -152.87(12)
C19 N5 C20 C21 . . 0.49(19)
B1 N5 C20 C21 . . -168.80(15)
N5 C20 C21 N6 . . -0.67(19)
C19 N6 C21 C20 . . 0.62(19)
C22 N6 C21 C20 . . 173.62(15)
C19 N6 C22 C23 . . 117.18(19)
C21 N6 C22 C23 . . -54.7(2)
C19 N6 C22 C27 . . -62.6(2)
C21 N6 C22 C27 . . 125.56(19)
C27 C22 C23 C24 . . 1.1(3)
N6 C22 C23 C24 . . -178.64(16)
C22 C23 C24 C25 . . -0.5(3)
C23 C24 C25 C26 . . -0.5(3)
C24 C25 C26 C27 . . 1.1(3)
C25 C26 C27 C22 . . -0.6(3)
C23 C22 C27 C26 . . -0.5(3)
N6 C22 C27 C26 . . 179.19(16)
C1 N1 B1 N5 . . -133.67(15)
C2 N1 B1 N5 . . 35.0(2)
C1 N1 B1 N3 . . 107.17(17)
C2 N1 B1 N3 . . -84.16(18)
C19 N5 B1 N1 . . 93.19(18)
C20 N5 B1 N1 . . -99.12(18)
C19 N5 B1 N3 . . -145.35(14)
C20 N5 B1 N3 . . 22.3(2)
C10 N3 B1 N1 . . -165.93(14)
C11 N3 B1 N1 . . 9.5(2)
C10 N3 B1 N5 . . 74.00(18)
C11 N3 B1 N5 . . -110.57(18)
